data_7008659
loop_
_publ_author_name
'Yoshikawa, Hirofumi'
'Nishikiori, Shin-ichi'

_publ_section_title
;
 Crystal structures and spectroscopic properties of
 polycyano-polycadmate host clathrates including a CT complex guest of
 methylviologen dication and aromatic donor.
;
_journal_issue 18
_journal_name_full 'Dalton transactions (Cambridge, England : 2003)'
_journal_page_first 3056
_journal_page_last 3064
_journal_paper_doi 10.1039/b505722a
_journal_year 2005
_chemical_formula_structural '(C12 H14 N2) (Cd3 (C N)8 (H2 O)2) (C7 H8 O)2'
_chemical_formula_sum 'C34 H34 Cd3 N10 O4'
_chemical_formula_weight 983.94
_space_group_IT_number 14
_symmetry_cell_setting monoclinic
_symmetry_Int_Tables_number 14
_symmetry_space_group_name_Hall '-P 2yn'
_symmetry_space_group_name_H-M 'P 1 21/n 1'
_atom_sites_solution_hydrogens geom
_atom_sites_solution_primary direct
_atom_sites_solution_secondary difmap
_audit_creation_method SHELXL-97
_cell_angle_alpha 90
_cell_angle_beta 94.4280(6)
_cell_angle_gamma 90
_cell_formula_units_Z 2
_cell_length_a 8.9851(2)
_cell_length_b 15.7530(2)
_cell_length_c 13.7745(3)
_cell_measurement_reflns_used 40626
_cell_measurement_temperature 293(2)
_cell_measurement_theta_max 30.03
_cell_measurement_theta_min 1.48
_cell_volume 1943.85(7)
_computing_structure_refinement 'SHELXL-97 (Sheldrick, 1997)'
_computing_structure_solution 'SHELXS-97 (Sheldrick, 1990)'
_diffrn_ambient_temperature 293(2)
_diffrn_measured_fraction_theta_full 1.000
_diffrn_measured_fraction_theta_max 1.000
_diffrn_measurement_device_type 'Rigaku RAXIS-RAPID'
_diffrn_measurement_method \w
_diffrn_radiation_monochromator graphite
_diffrn_radiation_source 'fine-focus sealed tube'
_diffrn_radiation_type MoK\a
_diffrn_radiation_wavelength 0.71073
_diffrn_reflns_av_R_equivalents 0.0306
_diffrn_reflns_av_sigmaI/netI 0.0279
_diffrn_reflns_limit_h_max 12
_diffrn_reflns_limit_h_min -12
_diffrn_reflns_limit_k_max 21
_diffrn_reflns_limit_k_min -22
_diffrn_reflns_limit_l_max 19
_diffrn_reflns_limit_l_min -19
_diffrn_reflns_number 39425
_diffrn_reflns_theta_full 30.03
_diffrn_reflns_theta_max 30.03
_diffrn_reflns_theta_min 1.97
_exptl_absorpt_coefficient_mu 1.667
_exptl_absorpt_correction_T_max 1.1238
_exptl_absorpt_correction_T_min 0.8394
_exptl_absorpt_correction_type empirical
_exptl_absorpt_process_details 'PROCESS-AUTO, RIGAKU Co., Tokyo, Japan(1998)'
_exptl_crystal_colour block
_exptl_crystal_density_diffrn 1.681
_exptl_crystal_density_method 'not measured'
_exptl_crystal_description yellow
_exptl_crystal_F_000 4864
_exptl_crystal_size_max 0.10
_exptl_crystal_size_mid 0.10
_exptl_crystal_size_min 0.10
_refine_diff_density_max 0.395
_refine_diff_density_min -1.004
_refine_diff_density_rms 0.110
_refine_ls_extinction_method none
_refine_ls_goodness_of_fit_ref 1.030
_refine_ls_hydrogen_treatment mixed
_refine_ls_matrix_type full
_refine_ls_number_parameters 234
_refine_ls_number_reflns 5695
_refine_ls_number_restraints 0
_refine_ls_restrained_S_all 1.030
_refine_ls_R_factor_all 0.0309
_refine_ls_R_factor_gt 0.0227
_refine_ls_shift/su_max 0.002
_refine_ls_shift/su_mean 0.000
_refine_ls_structure_factor_coef Fsqd
_refine_ls_weighting_details 'calc w=1/[\s^2^(Fo^2^)+(0.0330P)^2^+0.0000P] where P=(Fo^2^+2Fc^2^)/3'
_refine_ls_weighting_scheme calc
_refine_ls_wR_factor_gt 0.0584
_refine_ls_wR_factor_ref 0.0600
_reflns_number_gt 4669
_reflns_number_total 5695
_reflns_threshold_expression >2sigma(I)
_cod_data_source_file b505722a.txt
_cod_data_source_block ocretr21
_cod_depositor_comments
;
The following automatic conversions were performed:
'_symmetry_cell_setting' value 'Monoclinic' changed to 'monoclinic'
according to '/home/saulius/struct/CIF-dictionaries/cif_core.dic'
dictionary named 'cif_core.dic' version 2.4.1 from 2010-06-29.

Automatic conversion script
Id: cif_fix_enum 1527 2010-12-29 10:47:43Z saulius 
;
_cod_original_sg_symbol_H-M 'P 21/n'
_cod_database_code 7008659

loop_
_symmetry_equiv_pos_as_xyz
x,y,z
1/2-x,1/2+y,1/2-z
-x,-y,-z
1/2+x,1/2-y,1/2+z

loop_
_atom_site_label
_atom_site_type_symbol
_atom_site_fract_x
_atom_site_fract_y
_atom_site_fract_z
_atom_site_U_iso_or_equiv
_atom_site_adp_type
_atom_site_occupancy
_atom_site_symmetry_multiplicity
_atom_site_calc_flag
_atom_site_refinement_flags
_atom_site_disorder_assembly
_atom_site_disorder_group
Cd1 Cd 0.5000 0.5000 0.0000 0.02836(5) Uani 1 2 d S . .
Cd2 Cd 0.029442(16) 0.535467(9) 0.245355(10) 0.03242(5) Uani 1 1 d . . .
O1 O 0.48531(19) 0.64827(9) -0.00834(12) 0.0482(4) Uani 1 1 d . . .
H1 H 0.3970 0.6766 0.0107 0.072 Uiso 1 1 d . . .
H2 H 0.5106 0.6790 -0.0560 0.072 Uiso 1 1 d . . .
C1 C 0.2305(2) 0.51396(14) 0.16211(16) 0.0379(4) Uani 1 1 d . . .
N1 N 0.3317(2) 0.50399(13) 0.11903(14) 0.0426(4) Uani 1 1 d . . .
C2 C 0.8136(2) 0.51448(14) 0.15943(16) 0.0388(4) Uani 1 1 d . . .
N2 N 0.7029(2) 0.50748(13) 0.11457(14) 0.0453(4) Uani 1 1 d . . .
C3 C 0.0349(2) 0.66674(14) 0.30540(16) 0.0394(4) Uani 1 1 d . . .
N3 N 0.0350(2) 0.73244(13) 0.33822(16) 0.0518(5) Uani 1 1 d . . .
C4 C 0.0588(3) 0.44318(14) 0.36710(18) 0.0444(5) Uani 1 1 d . . .
N4 N 0.0855(3) 0.39429(16) 0.42532(19) 0.0684(7) Uani 1 1 d . . .
O201 O 0.2633(2) 0.25934(10) 0.48326(13) 0.0555(4) Uani 1 1 d . . .
H201 H 0.2023 0.2981 0.4788 0.083 Uiso 1 1 calc R . .
C201 C 0.3639(2) 0.27371(13) 0.56126(16) 0.0395(5) Uani 1 1 d . . .
C202 C 0.3493(3) 0.34029(14) 0.62537(19) 0.0464(5) Uani 1 1 d . . .
H202 H 0.2692 0.3776 0.6162 0.056 Uiso 1 1 calc . . .
C203 C 0.4542(3) 0.35120(16) 0.70302(19) 0.0531(6) Uani 1 1 d . . .
H203 H 0.4443 0.3959 0.7462 0.064 Uiso 1 1 calc . . .
C204 C 0.5729(3) 0.29652(19) 0.71688(19) 0.0553(6) Uani 1 1 d . . .
H204 H 0.6437 0.3041 0.7691 0.066 Uiso 1 1 calc . . .
C205 C 0.5864(3) 0.23054(16) 0.65310(19) 0.0502(6) Uani 1 1 d . . .
H205 H 0.6665 0.1934 0.6633 0.060 Uiso 1 1 calc . . .
C206 C 0.4843(3) 0.21769(13) 0.57415(17) 0.0414(5) Uani 1 1 d . . .
C207 C 0.5014(4) 0.14741(17) 0.5024(2) 0.0632(7) Uani 1 1 d . . .
H217 H 0.5974 0.1212 0.5151 0.095 Uiso 1 1 calc R . .
H227 H 0.4932 0.1702 0.4375 0.095 Uiso 1 1 calc R . .
H237 H 0.4245 0.1059 0.5086 0.095 Uiso 1 1 calc R . .
N101 N 0.6895(2) 0.34102(11) 0.38252(14) 0.0418(4) Uani 1 1 d . . .
C101 C 0.7343(3) 0.36316(15) 0.47314(17) 0.0454(5) Uani 1 1 d . . .
H101 H 0.8164 0.3362 0.5049 0.054 Uiso 1 1 calc . . .
C102 C 0.6613(2) 0.42497(16) 0.52030(15) 0.0418(5) Uani 1 1 d . . .
H102 H 0.6945 0.4396 0.5837 0.050 Uiso 1 1 calc . . .
C103 C 0.5396(2) 0.46592(12) 0.47551(14) 0.0326(4) Uani 1 1 d . . .
C104 C 0.4949(3) 0.44066(17) 0.38125(18) 0.0578(7) Uani 1 1 d . . .
H104 H 0.4126 0.4662 0.3481 0.069 Uiso 1 1 calc . . .
C105 C 0.5707(3) 0.37873(17) 0.33716(19) 0.0614(8) Uani 1 1 d . . .
H105 H 0.5391 0.3623 0.2741 0.074 Uiso 1 1 calc . . .
C111 C 0.7731(3) 0.27573(18) 0.3316(2) 0.0605(7) Uani 1 1 d . . .
H111 H 0.7280 0.2212 0.3395 0.091 Uiso 1 1 calc . . .
H121 H 0.8748 0.2743 0.3588 0.091 Uiso 1 1 calc . . .
H131 H 0.7709 0.2894 0.2636 0.091 Uiso 1 1 calc . . .

loop_
_atom_site_aniso_label
_atom_site_aniso_U_11
_atom_site_aniso_U_22
_atom_site_aniso_U_33
_atom_site_aniso_U_23
_atom_site_aniso_U_13
_atom_site_aniso_U_12
Cd1 0.02093(8) 0.03388(9) 0.02994(9) -0.00152(7) -0.00018(7) 0.00015(7)
Cd2 0.02331(7) 0.04056(8) 0.03294(8) -0.00025(6) -0.00073(5) 0.00063(5)
O1 0.0508(10) 0.0342(7) 0.0607(11) 0.0067(7) 0.0107(8) 0.0056(7)
C1 0.0298(10) 0.0466(11) 0.0374(11) -0.0014(8) 0.0025(8) -0.0010(8)
N1 0.0310(9) 0.0560(11) 0.0413(10) -0.0040(8) 0.0061(8) -0.0018(8)
C2 0.0285(10) 0.0494(11) 0.0382(11) -0.0026(8) -0.0002(8) 0.0011(9)
N2 0.0296(9) 0.0633(12) 0.0419(10) -0.0045(9) -0.0051(8) 0.0016(9)
C3 0.0315(10) 0.0463(11) 0.0397(11) -0.0001(9) -0.0005(8) 0.0007(9)
N3 0.0475(12) 0.0480(10) 0.0591(13) -0.0096(9) -0.0004(10) 0.0028(9)
C4 0.0389(12) 0.0468(11) 0.0468(12) 0.0035(9) -0.0013(10) -0.0030(10)
N4 0.0689(16) 0.0638(13) 0.0702(16) 0.0255(12) -0.0094(13) -0.0033(13)
O201 0.0513(11) 0.0488(9) 0.0637(11) 0.0058(8) -0.0128(9) -0.0060(8)
C201 0.0358(11) 0.0362(10) 0.0469(12) 0.0045(8) 0.0054(9) -0.0103(9)
C202 0.0403(12) 0.0401(10) 0.0610(15) 0.0007(10) 0.0182(11) -0.0042(9)
C203 0.0581(16) 0.0534(13) 0.0503(14) -0.0122(11) 0.0209(12) -0.0178(12)
C204 0.0492(14) 0.0695(16) 0.0469(13) -0.0038(12) 0.0013(11) -0.0181(13)
C205 0.0393(13) 0.0512(13) 0.0596(15) 0.0023(11) 0.0003(11) -0.0023(10)
C206 0.0406(12) 0.0359(10) 0.0481(12) 0.0004(9) 0.0058(10) -0.0039(9)
C207 0.076(2) 0.0461(13) 0.0680(19) -0.0104(13) 0.0059(16) 0.0051(14)
N101 0.0349(9) 0.0412(9) 0.0494(11) -0.0118(8) 0.0034(8) -0.0030(8)
C101 0.0334(11) 0.0575(13) 0.0444(12) -0.0042(10) -0.0023(9) 0.0057(10)
C102 0.0341(11) 0.0566(12) 0.0341(10) -0.0055(9) -0.0010(8) -0.0002(10)
C103 0.0353(10) 0.0326(9) 0.0295(9) -0.0017(7) 0.0001(8) -0.0065(8)
C104 0.0657(17) 0.0591(14) 0.0444(13) -0.0184(11) -0.0217(12) 0.0234(13)
C105 0.0710(18) 0.0630(15) 0.0468(14) -0.0228(12) -0.0183(13) 0.0184(14)
C111 0.0476(14) 0.0629(15) 0.0711(18) -0.0288(13) 0.0055(13) 0.0066(13)

loop_
_atom_type_symbol
_atom_type_description
_atom_type_scat_dispersion_real
_atom_type_scat_dispersion_imag
_atom_type_scat_source
C C 0.0033 0.0016 'International Tables Vol C Tables 4.2.6.8 and 6.1.1.4'
H H 0.0000 0.0000 'International Tables Vol C Tables 4.2.6.8 and 6.1.1.4'
Cd Cd -0.8075 1.2024 'International Tables Vol C Tables 4.2.6.8 and 6.1.1.4'
N N 0.0061 0.0033 'International Tables Vol C Tables 4.2.6.8 and 6.1.1.4'
O O 0.0106 0.0060 'International Tables Vol C Tables 4.2.6.8 and 6.1.1.4'

loop_
_geom_angle_atom_site_label_1
_geom_angle_atom_site_label_2
_geom_angle_atom_site_label_3
_geom_angle
_geom_angle_site_symmetry_1
_geom_angle_site_symmetry_2
_geom_angle_site_symmetry_3
O1 Cd1 N1 88.30(7) . . .
O1 Cd1 N2 91.21(7) . . .
O1 Cd1 O1 180.00 . . 3_665
O1 Cd1 N1 91.71(7) . . 3_665
O1 Cd1 N2 88.79(7) . . 3_665
N1 Cd1 N2 92.22(7) . . .
O1 Cd1 N1 91.71(7) 3_665 . .
N1 Cd1 N1 180.00 . . 3_665
N1 Cd1 N2 87.78(7) . . 3_665
O1 Cd1 N2 88.79(7) 3_665 . .
N1 Cd1 N2 87.78(7) 3_665 . .
N2 Cd1 N2 180.00 . . 3_665
O1 Cd1 N1 88.30(7) 3_665 . 3_665
O1 Cd1 N2 91.21(7) 3_665 . 3_665
N1 Cd1 N2 92.22(7) 3_665 . 3_665
C1 Cd2 C3 109.59(7) . . .
C1 Cd2 C4 103.55(9) . . .
C1 Cd2 C2 114.27(8) . . 1_455
C3 Cd2 C4 109.25(8) . . .
C2 Cd2 C3 109.27(7) 1_455 . .
C2 Cd2 C4 110.71(9) 1_455 . .
Cd1 O1 H2 125.56 . . .
H1 O1 H2 102.62 . . .
Cd1 O1 H1 119.52 . . .
C201 O201 H201 109.45 . . .
Cd1 N1 C1 165.42(18) . . .
Cd1 N2 C2 169.95(18) . . .
C101 N101 C111 120.0(2) . . .
C105 N101 C111 120.3(2) . . .
C101 N101 C105 119.8(2) . . .
Cd2 C1 N1 179.00(19) . . .
Cd2 C2 N2 177.0(2) 1_655 . .
Cd2 C3 N3 177.76(19) . . .
Cd2 C4 N4 173.7(2) . . .
N101 C101 C102 120.8(2) . . .
C101 C102 C103 121.1(2) . . .
C102 C103 C103 122.01(18) . . 3_666
C103 C103 C104 121.35(19) 3_666 . .
C102 C103 C104 116.6(2) . . .
C103 C104 C105 120.3(2) . . .
N101 C105 C104 121.4(2) . . .
N101 C101 H101 119.58 . . .
C102 C101 H101 119.60 . . .
C103 C102 H102 119.46 . . .
C101 C102 H102 119.49 . . .
C103 C104 H104 119.81 . . .
C105 C104 H104 119.86 . . .
C104 C105 H105 119.33 . . .
N101 C105 H105 119.30 . . .
N101 C111 H111 109.50 . . .
N101 C111 H131 109.46 . . .
H111 C111 H121 109.39 . . .
H111 C111 H131 109.54 . . .
H121 C111 H131 109.46 . . .
N101 C111 H121 109.47 . . .
O201 C201 C206 116.97(19) . . .
C202 C201 C206 120.6(2) . . .
O201 C201 C202 122.48(19) . . .
C201 C202 C203 119.7(2) . . .
C202 C203 C204 120.4(2) . . .
C203 C204 C205 119.5(2) . . .
C204 C205 C206 121.9(2) . . .
C201 C206 C207 120.0(2) . . .
C205 C206 C207 122.1(2) . . .
C201 C206 C205 117.9(2) . . .
C201 C202 H202 120.18 . . .
C203 C202 H202 120.08 . . .
C202 C203 H203 119.75 . . .
C204 C203 H203 119.84 . . .
C203 C204 H204 120.30 . . .
C205 C204 H204 120.21 . . .
C204 C205 H205 119.05 . . .
C206 C205 H205 119.06 . . .
C206 C207 H217 109.49 . . .
C206 C207 H227 109.44 . . .
C206 C207 H237 109.46 . . .
H217 C207 H227 109.48 . . .
H217 C207 H237 109.49 . . .
H227 C207 H237 109.47 . . .

loop_
_geom_bond_atom_site_label_1
_geom_bond_atom_site_label_2
_geom_bond_distance
_geom_bond_site_symmetry_1
_geom_bond_site_symmetry_2
Cd1 O1 2.3417(14) . .
Cd1 N1 2.3155(19) . .
Cd1 N2 2.3203(19) . .
Cd1 O1 2.3417(14) . 3_665
Cd1 N1 2.3155(19) . 3_665
Cd1 N2 2.3203(19) . 3_665
Cd2 C1 2.2390(19) . .
Cd2 C3 2.226(2) . .
Cd2 C4 2.220(2) . .
Cd2 C2 2.2174(19) . 1_455
O1 H1 0.9642 . .
O1 H2 0.8602 . .
O201 C201 1.369(3) . .
O201 H201 0.8196 . .
N1 C1 1.134(3) . .
N2 C2 1.135(3) . .
N3 C3 1.129(3) . .
N4 C4 1.124(3) . .
N101 C111 1.482(3) . .
N101 C101 1.328(3) . .
N101 C105 1.334(3) . .
C101 C102 1.366(3) . .
C102 C103 1.374(3) . .
C103 C104 1.387(3) . .
C103 C103 1.479(3) . 3_666
C104 C105 1.360(4) . .
C101 H101 0.9306 . .
C102 H102 0.9298 . .
C104 H104 0.9301 . .
C105 H105 0.9295 . .
C111 H131 0.9598 . .
C111 H111 0.9596 . .
C111 H121 0.9607 . .
C201 C206 1.397(3) . .
C201 C202 1.384(3) . .
C202 C203 1.381(4) . .
C203 C204 1.373(4) . .
C204 C205 1.372(4) . .
C205 C206 1.382(4) . .
C206 C207 1.500(4) . .
C202 H202 0.9302 . .
C203 H203 0.9304 . .
C204 H204 0.9304 . .
C205 H205 0.9297 . .
C207 H217 0.9601 . .
C207 H227 0.9609 . .
C207 H237 0.9599 . .

loop_
_geom_contact_atom_site_label_1
_geom_contact_atom_site_label_2
_geom_contact_distance
_geom_contact_site_symmetry_1
_geom_contact_site_symmetry_2
O201 O1 2.879(2) . 2_545
O201 N4 2.741(3) . .
O1 N3 2.889(3) . 4_564

loop_
_geom_torsion_atom_site_label_1
_geom_torsion_atom_site_label_2
_geom_torsion_atom_site_label_3
_geom_torsion_atom_site_label_4
_geom_torsion
_geom_torsion_site_symmetry_1
_geom_torsion_site_symmetry_2
_geom_torsion_site_symmetry_3
_geom_torsion_site_symmetry_4
C(102) C(103) C(103) C(102) 180.0(2) . . 3_666 3_666
C(102) C(103) C(103) C(104) -0.5(3) . . 3_666 3_666
